data_4508087
loop_
_publ_author_name
'Liu, Yi-Fu'
'Hou, Guang-Feng'
'Yu, Ying-Hui'
'Yan, Peng-Fei'
'Li, Jian-Yue'
'Li, Guang-Ming'
'Gao, Jin-Sheng'

_publ_section_title
;
 pH-Dependent Syntheses, Luminescent, and Magnetic Properties of
 Two-Dimensional Framework Lanthanide Carboxyarylphosphonate Complexes
;
_journal_issue 8
_journal_name_full 'Crystal Growth &amp; Design'
_journal_page_first 3816
_journal_paper_doi 10.1021/cg400877g
_journal_volume 13
_journal_year 2013
_chemical_formula_moiety 'C16 H17 O11 P2 Sm'
_chemical_formula_sum 'C16 H17 O11 P2 Sm'
_chemical_formula_weight 597.59
_chemical_name_systematic
; 
 ? 
;
_space_group_IT_number 2
_symmetry_cell_setting triclinic
_symmetry_space_group_name_Hall '-P 1'
_symmetry_space_group_name_H-M 'P -1'
_atom_sites_solution_hydrogens geom
_atom_sites_solution_primary direct
_atom_sites_solution_secondary difmap
_audit_creation_method SHELXL-97
_cell_angle_alpha 104.47(3)
_cell_angle_beta 92.56(3)
_cell_angle_gamma 97.42(3)
_cell_formula_units_Z 2
_cell_length_a 5.7113(11)
_cell_length_b 9.4497(19)
_cell_length_c 18.326(4)
_cell_measurement_reflns_used 8304
_cell_measurement_temperature 293(2)
_cell_measurement_theta_max 27.50
_cell_measurement_theta_min 3.45
_cell_volume 946.6(4)
_computing_cell_refinement 'RAPID-AUTO (Rigaku 1998 <i>RAPID-AUTO</i>)'
_computing_data_collection 'RAPID-AUTO (Rigaku 1998 <i>RAPID-AUTO</i>)'
_computing_data_reduction 'CrystalClear (Rigaku/MSC, 2002)'
_computing_molecular_graphics 'SHELXTL (Sheldrick, 2008)'
_computing_publication_material SHELXL-97
_computing_structure_refinement 'SHELXL-97 (Sheldrick, 2008)'
_computing_structure_solution 'SHELXS-97 (Sheldrick, 2008)'
_diffrn_ambient_temperature 293(2)
_diffrn_measured_fraction_theta_full 0.960
_diffrn_measured_fraction_theta_max 0.960
_diffrn_measurement_device_type 'Rigaku RAXIS-RAPID'
_diffrn_measurement_method '\w scan'
_diffrn_radiation_monochromator graphite
_diffrn_radiation_source 'fine-focus sealed tube'
_diffrn_radiation_type MoK\a
_diffrn_radiation_wavelength 0.71073
_diffrn_reflns_av_R_equivalents 0.0341
_diffrn_reflns_av_sigmaI/netI 0.0486
_diffrn_reflns_limit_h_max 7
_diffrn_reflns_limit_h_min -7
_diffrn_reflns_limit_k_max 11
_diffrn_reflns_limit_k_min -12
_diffrn_reflns_limit_l_max 23
_diffrn_reflns_limit_l_min -23
_diffrn_reflns_number 8881
_diffrn_reflns_theta_full 27.47
_diffrn_reflns_theta_max 27.47
_diffrn_reflns_theta_min 3.46
_diffrn_standards_decay_% 0
_diffrn_standards_interval_count 0
_diffrn_standards_interval_time 0
_diffrn_standards_number 0
_exptl_absorpt_coefficient_mu 3.332
_exptl_absorpt_correction_T_max 0.7211
_exptl_absorpt_correction_T_min 0.4825
_exptl_absorpt_correction_type multi-scan
_exptl_absorpt_process_details 'ABSCOR (Higashi, 1995)'
_exptl_crystal_colour colorless
_exptl_crystal_density_diffrn 2.097
_exptl_crystal_density_method 'not measured'
_exptl_crystal_description block
_exptl_crystal_F_000 586
_exptl_crystal_size_max 0.26
_exptl_crystal_size_mid 0.11
_exptl_crystal_size_min 0.11
_refine_diff_density_max 1.440
_refine_diff_density_min -1.131
_refine_diff_density_rms 0.158
_refine_ls_extinction_method none
_refine_ls_goodness_of_fit_ref 1.077
_refine_ls_hydrogen_treatment constr
_refine_ls_matrix_type full
_refine_ls_number_parameters 274
_refine_ls_number_reflns 4179
_refine_ls_number_restraints 0
_refine_ls_restrained_S_all 1.077
_refine_ls_R_factor_all 0.0320
_refine_ls_R_factor_gt 0.0290
_refine_ls_shift/su_max 0.001
_refine_ls_shift/su_mean 0.000
_refine_ls_structure_factor_coef Fsqd
_refine_ls_weighting_details 'calc w=1/[\s^2^(Fo^2^)+(0.0178P)^2^+1.9198P] where P=(Fo^2^+2Fc^2^)/3'
_refine_ls_weighting_scheme calc
_refine_ls_wR_factor_gt 0.0639
_refine_ls_wR_factor_ref 0.0649
_reflns_number_gt 3906
_reflns_number_total 4179
_reflns_threshold_expression >2sigma(I)
_cod_data_source_file cg400877g_si_002.cif
_cod_data_source_block 5
_cod_original_cell_volume 946.6(3)
_cod_database_code 4508087

loop_
_symmetry_equiv_pos_as_xyz
'x, y, z'
'-x, -y, -z'

loop_
_atom_site_label
_atom_site_type_symbol
_atom_site_fract_x
_atom_site_fract_y
_atom_site_fract_z
_atom_site_U_iso_or_equiv
_atom_site_adp_type
_atom_site_occupancy
_atom_site_symmetry_multiplicity
_atom_site_calc_flag
_atom_site_refinement_flags
C1 C 0.2708(7) 1.0983(4) 0.2541(2) 0.0218(8) Uani 1 1 d .
C2 C 0.4317(8) 1.0863(5) 0.3109(2) 0.0302(9) Uani 1 1 d .
H2 H 0.5879 1.1312 0.3140 0.036 Uiso 1 1 calc R
C3 C 0.3618(8) 1.0079(5) 0.3630(2) 0.0341(10) Uani 1 1 d .
H3 H 0.4716 1.0010 0.4005 0.041 Uiso 1 1 calc R
C4 C 0.1331(8) 0.9410(4) 0.3598(2) 0.0244(8) Uani 1 1 d .
C5 C -0.0298(7) 0.9498(5) 0.3026(2) 0.0280(9) Uani 1 1 d .
H5 H -0.1850 0.9031 0.2993 0.034 Uiso 1 1 calc R
C6 C 0.0400(7) 1.0282(4) 0.2504(2) 0.0273(9) Uani 1 1 d .
H6 H -0.0696 1.0339 0.2125 0.033 Uiso 1 1 calc R
C7 C 0.3508(8) 1.1915(4) 0.2019(2) 0.0236(8) Uani 1 1 d .
H7A H 0.5009 1.2504 0.2238 0.028 Uiso 1 1 calc R
H7B H 0.2376 1.2596 0.2016 0.028 Uiso 1 1 calc R
C8 C 0.0620(8) 0.8609(4) 0.4176(2) 0.0288(9) Uani 1 1 d .
C9 C 0.1843(7) 0.5769(4) 0.2595(2) 0.0225(8) Uani 1 1 d .
C10 C 0.3694(8) 0.5829(5) 0.3129(2) 0.0297(9) Uani 1 1 d .
H10 H 0.5165 0.6361 0.3105 0.036 Uiso 1 1 calc R
C11 C 0.3355(8) 0.5094(5) 0.3700(2) 0.0304(9) Uani 1 1 d .
H11 H 0.4602 0.5134 0.4052 0.036 Uiso 1 1 calc R
C12 C 0.1186(8) 0.4318(4) 0.3742(2) 0.0253(8) Uani 1 1 d .
C13 C -0.0685(8) 0.4281(5) 0.3218(2) 0.0310(9) Uani 1 1 d .
H13 H -0.2170 0.3778 0.3252 0.037 Uiso 1 1 calc R
C14 C -0.0336(8) 0.4992(5) 0.2648(2) 0.0295(9) Uani 1 1 d .
H14 H -0.1587 0.4946 0.2297 0.035 Uiso 1 1 calc R
C15 C 0.2162(7) 0.6538(4) 0.1970(2) 0.0232(8) Uani 1 1 d .
H15A H 0.3519 0.7308 0.2120 0.028 Uiso 1 1 calc R
H15B H 0.0779 0.7012 0.1917 0.028 Uiso 1 1 calc R
C16 C 0.0745(8) 0.3514(5) 0.4333(2) 0.0288(9) Uani 1 1 d .
Sm1 Sm 0.12159(3) 0.805321(17) 0.000613(9) 0.01368(6) Uani 1 1 d .
O1 O 0.4541(5) 0.9472(3) 0.09532(14) 0.0229(6) Uani 1 1 d .
O2 O 0.1463(4) 1.0759(3) 0.05885(14) 0.0192(5) Uani 1 1 d .
O3 O 0.5726(5) 1.2077(3) 0.07946(14) 0.0224(5) Uani 1 1 d .
O4 O 0.2220(7) 0.8622(4) 0.4681(2) 0.0543(10) Uani 1 1 d .
H4 H 0.1702 0.8102 0.4952 0.081 Uiso 1 1 calc R
O5 O -0.1469(6) 0.7966(4) 0.41423(19) 0.0456(8) Uani 1 1 d .
O6 O 0.2501(5) 0.6266(3) 0.04984(14) 0.0239(6) Uani 1 1 d .
O7 O 0.5228(5) 0.5036(3) 0.11547(16) 0.0264(6) Uani 1 1 d .
H7 H 0.5235 0.4140 0.1045 0.040 Uiso 1 1 calc R
O8 O 0.0898(5) 0.3948(3) 0.08854(14) 0.0211(5) Uani 1 1 d .
O9 O 0.2441(7) 0.3503(4) 0.4798(2) 0.0504(9) Uani 1 1 d .
H9 H 0.1948 0.3079 0.5113 0.076 Uiso 1 1 calc R
O10 O -0.1311(7) 0.2871(5) 0.4345(2) 0.0558(10) Uani 1 1 d .
O11 O -0.2016(5) 0.7743(3) 0.07997(16) 0.0279(6) Uani 1 1 d .
H111 H -0.2721 0.6905 0.0829 0.042 Uiso 1 1 d R
H112 H -0.3145 0.8267 0.0847 0.042 Uiso 1 1 d R
P1 P 0.38788(16) 1.10198(9) 0.10518(5) 0.01369(17) Uani 1 1 d .
P2 P 0.25857(16) 0.53651(9) 0.10645(5) 0.01522(18) Uani 1 1 d .

loop_
_atom_site_aniso_label
_atom_site_aniso_U_11
_atom_site_aniso_U_22
_atom_site_aniso_U_33
_atom_site_aniso_U_23
_atom_site_aniso_U_13
_atom_site_aniso_U_12
C1 0.031(2) 0.0206(17) 0.0162(17) 0.0053(14) 0.0077(14) 0.0082(16)
C2 0.021(2) 0.039(2) 0.033(2) 0.0191(18) -0.0006(16) -0.0048(18)
C3 0.031(2) 0.042(2) 0.033(2) 0.0228(19) -0.0040(18) -0.004(2)
C4 0.035(2) 0.0224(18) 0.0186(18) 0.0095(14) 0.0074(15) 0.0035(17)
C5 0.023(2) 0.033(2) 0.030(2) 0.0120(17) 0.0029(16) 0.0014(18)
C6 0.030(2) 0.030(2) 0.024(2) 0.0113(16) -0.0006(16) 0.0039(18)
C7 0.035(2) 0.0192(17) 0.0167(17) 0.0055(14) 0.0047(15) 0.0026(17)
C8 0.040(3) 0.0264(19) 0.0205(19) 0.0077(15) 0.0039(16) 0.0017(19)
C9 0.031(2) 0.0190(17) 0.0177(18) 0.0041(14) 0.0056(15) 0.0056(16)
C10 0.032(2) 0.032(2) 0.025(2) 0.0094(16) 0.0001(16) -0.0015(18)
C11 0.027(2) 0.038(2) 0.026(2) 0.0132(17) -0.0056(16) -0.0039(19)
C12 0.035(2) 0.0248(19) 0.0170(18) 0.0072(15) 0.0035(15) 0.0044(18)
C13 0.028(2) 0.036(2) 0.030(2) 0.0154(18) 0.0011(17) -0.0023(19)
C14 0.027(2) 0.038(2) 0.026(2) 0.0132(17) -0.0028(16) 0.0035(19)
C15 0.030(2) 0.0178(17) 0.0230(19) 0.0060(14) 0.0044(15) 0.0038(16)
C16 0.037(3) 0.029(2) 0.0203(19) 0.0072(16) 0.0013(16) 0.0012(19)
Sm1 0.01285(10) 0.01233(9) 0.01731(10) 0.00669(6) 0.00140(6) 0.00141(7)
O1 0.0226(14) 0.0179(12) 0.0268(14) 0.0029(10) -0.0043(10) 0.0060(11)
O2 0.0173(13) 0.0167(11) 0.0233(13) 0.0068(10) -0.0045(10) 0.0008(10)
O3 0.0202(14) 0.0234(13) 0.0225(13) 0.0063(10) 0.0074(10) -0.0038(11)
O4 0.058(2) 0.067(2) 0.042(2) 0.0389(18) -0.0119(17) -0.019(2)
O5 0.046(2) 0.053(2) 0.0408(19) 0.0268(16) 0.0037(15) -0.0099(18)
O6 0.0348(16) 0.0196(12) 0.0220(13) 0.0138(10) 0.0009(11) 0.0049(12)
O7 0.0215(15) 0.0216(13) 0.0373(16) 0.0088(12) -0.0014(11) 0.0059(12)
O8 0.0206(14) 0.0144(11) 0.0262(14) 0.0057(10) -0.0003(10) -0.0052(11)
O9 0.053(2) 0.063(2) 0.040(2) 0.0357(17) -0.0125(16) -0.0098(19)
O10 0.045(2) 0.083(3) 0.048(2) 0.045(2) -0.0030(16) -0.013(2)
O11 0.0189(14) 0.0301(14) 0.0404(17) 0.0164(12) 0.0096(11) 0.0079(12)
P1 0.0138(4) 0.0142(4) 0.0138(4) 0.0052(3) 0.0009(3) 0.0016(3)
P2 0.0178(5) 0.0126(4) 0.0163(4) 0.0065(3) -0.0001(3) 0.0011(4)

loop_
_atom_type_symbol
_atom_type_description
_atom_type_scat_dispersion_real
_atom_type_scat_dispersion_imag
_atom_type_scat_source
C C 0.0033 0.0016 'International Tables Vol C Tables 4.2.6.8 and 6.1.1.4'
H H 0.0000 0.0000 'International Tables Vol C Tables 4.2.6.8 and 6.1.1.4'
O O 0.0106 0.0060 'International Tables Vol C Tables 4.2.6.8 and 6.1.1.4'
P P 0.1023 0.0942 'International Tables Vol C Tables 4.2.6.8 and 6.1.1.4'
Sm Sm -0.1638 3.4418 'International Tables Vol C Tables 4.2.6.8 and 6.1.1.4'

loop_
_geom_angle_atom_site_label_1
_geom_angle_atom_site_label_2
_geom_angle_atom_site_label_3
_geom_angle
_geom_angle_site_symmetry_1
_geom_angle_site_symmetry_3
C6 C1 C2 118.2(4) . .
C6 C1 C7 122.8(3) . .
C2 C1 C7 118.9(4) . .
C3 C2 C1 120.8(4) . .
C3 C2 H2 119.6 . .
C1 C2 H2 119.6 . .
C4 C3 C2 120.7(4) . .
C4 C3 H3 119.6 . .
C2 C3 H3 119.6 . .
C3 C4 C5 119.3(4) . .
C3 C4 C8 119.4(4) . .
C5 C4 C8 121.2(4) . .
C6 C5 C4 120.0(4) . .
C6 C5 H5 120.0 . .
C4 C5 H5 120.0 . .
C1 C6 C5 120.9(4) . .
C1 C6 H6 119.6 . .
C5 C6 H6 119.6 . .
C1 C7 P1 118.9(3) . .
C1 C7 H7A 107.6 . .
P1 C7 H7A 107.6 . .
C1 C7 H7B 107.6 . .
P1 C7 H7B 107.6 . .
H7A C7 H7B 107.0 . .
O5 C8 O4 123.8(4) . .
O5 C8 C4 119.9(4) . .
O4 C8 C4 116.3(4) . .
C14 C9 C10 118.6(4) . .
C14 C9 C15 119.7(3) . .
C10 C9 C15 121.7(4) . .
C9 C10 C11 120.5(4) . .
C9 C10 H10 119.8 . .
C11 C10 H10 119.8 . .
C12 C11 C10 120.1(4) . .
C12 C11 H11 119.9 . .
C10 C11 H11 119.9 . .
C11 C12 C13 119.6(4) . .
C11 C12 C16 122.1(4) . .
C13 C12 C16 118.3(4) . .
C14 C13 C12 120.2(4) . .
C14 C13 H13 119.9 . .
C12 C13 H13 119.9 . .
C9 C14 C13 121.0(4) . .
C9 C14 H14 119.5 . .
C13 C14 H14 119.5 . .
C9 C15 P2 115.2(2) . .
C9 C15 H15A 108.5 . .
P2 C15 H15A 108.5 . .
C9 C15 H15B 108.5 . .
P2 C15 H15B 108.5 . .
H15A C15 H15B 107.5 . .
O10 C16 O9 123.0(4) . .
O10 C16 C12 118.0(4) . .
O9 C16 C12 119.0(4) . .
O6 Sm1 O8 83.65(9) . 2_565
O6 Sm1 O3 90.60(10) . 2_675
O8 Sm1 O3 87.52(10) 2_565 2_675
O6 Sm1 O2 157.96(10) . 2_575
O8 Sm1 O2 78.76(9) 2_565 2_575
O3 Sm1 O2 101.70(9) 2_675 2_575
O6 Sm1 O11 81.90(10) . .
O8 Sm1 O11 85.73(10) 2_565 .
O3 Sm1 O11 170.41(9) 2_675 .
O2 Sm1 O11 83.65(9) 2_575 .
O6 Sm1 O2 129.52(9) . .
O8 Sm1 O2 144.19(8) 2_565 .
O3 Sm1 O2 103.06(9) 2_675 .
O2 Sm1 O2 65.68(10) 2_575 .
O11 Sm1 O2 86.37(9) . .
O6 Sm1 O1 77.11(9) . .
O8 Sm1 O1 157.64(8) 2_565 .
O3 Sm1 O1 81.47(9) 2_675 .
O2 Sm1 O1 122.45(8) 2_575 .
O11 Sm1 O1 102.51(10) . .
O2 Sm1 O1 57.91(8) . .
O6 Sm1 P1 104.32(7) . .
O8 Sm1 P1 171.83(6) 2_565 .
O3 Sm1 P1 90.57(7) 2_675 .
O2 Sm1 P1 93.88(6) 2_575 .
O11 Sm1 P1 97.05(8) . .
O2 Sm1 P1 29.20(6) . .
O1 Sm1 P1 28.84(6) . .
P1 O1 Sm1 98.73(12) . .
P1 O2 Sm1 143.33(14) . 2_575
P1 O2 Sm1 98.80(11) . .
Sm1 O2 Sm1 114.32(10) 2_575 .
P1 O3 Sm1 138.38(15) . 2_675
C8 O4 H4 109.5 . .
P2 O6 Sm1 154.44(17) . .
P2 O7 H7 109.5 . .
P2 O8 Sm1 149.42(16) . 2_565
C16 O9 H9 109.5 . .
Sm1 O11 H111 124.3 . .
Sm1 O11 H112 123.1 . .
H111 O11 H112 102.1 . .
O1 P1 O3 113.64(16) . .
O1 P1 O2 104.11(14) . .
O3 P1 O2 112.27(15) . .
O1 P1 C7 112.82(16) . .
O3 P1 C7 105.45(17) . .
O2 P1 C7 108.61(17) . .
O1 P1 Sm1 52.43(10) . .
O3 P1 Sm1 124.57(11) . .
O2 P1 Sm1 51.99(9) . .
C7 P1 Sm1 129.86(14) . .
O8 P2 O6 115.77(15) . .
O8 P2 O7 109.88(15) . .
O6 P2 O7 107.65(16) . .
O8 P2 C15 111.45(18) . .
O6 P2 C15 107.41(16) . .
O7 P2 C15 103.95(17) . .

loop_
_geom_bond_atom_site_label_1
_geom_bond_atom_site_label_2
_geom_bond_distance
_geom_bond_site_symmetry_2
C1 C6 1.387(6) .
C1 C2 1.393(5) .
C1 C7 1.502(5) .
C2 C3 1.389(6) .
C2 H2 0.9300 .
C3 C4 1.368(6) .
C3 H3 0.9300 .
C4 C5 1.395(5) .
C4 C8 1.490(5) .
C5 C6 1.391(6) .
C5 H5 0.9300 .
C6 H6 0.9300 .
C7 P1 1.798(4) .
C7 H7A 0.9700 .
C7 H7B 0.9700 .
C8 O5 1.259(6) .
C8 O4 1.268(5) .
C9 C14 1.382(6) .
C9 C10 1.394(5) .
C9 C15 1.506(5) .
C10 C11 1.402(6) .
C10 H10 0.9300 .
C11 C12 1.371(6) .
C11 H11 0.9300 .
C12 C13 1.395(6) .
C12 C16 1.483(5) .
C13 C14 1.384(6) .
C13 H13 0.9300 .
C14 H14 0.9300 .
C15 P2 1.797(4) .
C15 H15A 0.9700 .
C15 H15B 0.9700 .
C16 O10 1.254(6) .
C16 O9 1.265(5) .
Sm1 O6 2.286(2) .
Sm1 O8 2.322(3) 2_565
Sm1 O3 2.327(3) 2_675
Sm1 O2 2.386(2) 2_575
Sm1 O11 2.433(3) .
Sm1 O2 2.496(2) .
Sm1 O1 2.510(3) .
Sm1 P1 3.1299(16) .
O1 P1 1.527(2) .
O2 P1 1.545(2) .
O2 Sm1 2.386(2) 2_575
O3 P1 1.530(3) .
O3 Sm1 2.327(3) 2_675
O4 H4 0.8200 .
O6 P2 1.501(2) .
O7 P2 1.589(3) .
O7 H7 0.8200 .
O8 P2 1.500(3) .
O8 Sm1 2.322(3) 2_565
O9 H9 0.8200 .
O11 H111 0.8568 .
O11 H112 0.8569 .

loop_
_geom_hbond_atom_site_label_D
_geom_hbond_atom_site_label_H
_geom_hbond_atom_site_label_A
_geom_hbond_distance_DH
_geom_hbond_distance_HA
_geom_hbond_distance_DA
_geom_hbond_angle_DHA
_geom_hbond_site_symmetry_A
O4 H4 O10 0.82 1.77 2.569(5) 165.5 2_566
O7 H7 O3 0.82 1.95 2.763(4) 172.1 1_545
O9 H9 O5 0.82 1.88 2.692(4) 168.1 2_566
O11 H111 O7 0.86 2.21 3.054(4) 166.9 1_455
O11 H112 O1 0.86 1.84 2.695(4) 177.2 1_455
